data_9008220
loop_
_publ_author_name
'Kutoglu, A.'

_publ_section_title
;
 Kristallstruktur und wasserstoffbindungen von (V1-x,Nix)SO4*6H2O
 Note: isotypic with hexahydrite
;
_journal_name_full 'Zeitschrift fur Kristallographie'
_journal_page_first 51
_journal_page_last 66
_journal_volume 137
_journal_year 1973
_chemical_formula_structural (V.75Ni.25)SO4*6H2O
_chemical_formula_sum 'H12 Ni0.25 O10 S V0.75'
_space_group_IT_number 15
_symmetry_space_group_name_Hall '-C 2yc'
_symmetry_space_group_name_H-M 'C 1 2/c 1'
_cell_angle_alpha 90
_cell_angle_beta 98.35
_cell_angle_gamma 90
_cell_length_a 9.890
_cell_length_b 7.241
_cell_length_c 24.157
_cell_formula_units_Z 8
_cell_volume 1711.628
_database_code_amcsd 0010742
_exptl_crystal_density_diffrn 1.995
_cod_original_formula_sum '(V.75 Ni.25) S O10 H12'
_cod_database_code 9008220
_amcsd_formula_title (V.75Ni.25)SO4*6H2O

loop_
_space_group_symop_operation_xyz
x,y,z
1/2+x,1/2+y,z
x,-y,1/2+z
1/2+x,1/2-y,1/2+z
-x,y,1/2-z
1/2-x,1/2+y,1/2-z
-x,-y,-z
1/2-x,1/2-y,-z

loop_
_atom_site_aniso_label
_atom_site_aniso_U_11
_atom_site_aniso_U_22
_atom_site_aniso_U_33
_atom_site_aniso_U_12
_atom_site_aniso_U_13
_atom_site_aniso_U_23
V1 0.02813 0.02683 0.02894 0.00036 -0.00237 -0.00263
Ni1 0.02813 0.02683 0.02894 0.00036 -0.00237 -0.00263
V2 0.02328 0.02364 0.02315 0.00000 0.00118 0.00000
Ni2 0.02328 0.02364 0.02315 0.00000 0.00118 0.00000
S 0.02086 0.02205 0.02315 0.00108 -0.00118 0.00088
O1 0.03201 0.04330 0.03473 0.01256 0.00711 0.00263
O2 0.05142 0.03852 0.05209 0.00682 -0.02962 -0.00351
O3 0.05093 0.03559 0.04630 0.00359 0.01896 0.00438
O4 0.04123 0.03347 0.04052 -0.01005 -0.00237 0.00438
O5 0.03056 0.03612 0.03762 0.00646 -0.00592 -0.00877
O6 0.04366 0.03878 0.04630 -0.00790 -0.01422 0.01666
O7 0.03444 0.06375 0.04920 0.00215 0.00237 -0.02455
O8 0.02765 0.02656 0.02894 -0.00036 0.00355 -0.00175
O9 0.03347 0.03134 0.03762 -0.00359 0.00474 0.00526
O10 0.04463 0.03081 0.02894 -0.00144 -0.00829 0.00000

loop_
_atom_site_label
_atom_site_fract_x
_atom_site_fract_y
_atom_site_fract_z
_atom_site_occupancy
_atom_site_U_iso_or_equiv
V1 0.00000 0.00000 0.00000 0.75000 0.02824
Ni1 0.00000 0.00000 0.00000 0.25000 0.02824
V2 0.00000 0.95200 0.25000 0.75000 0.02330
Ni2 0.00000 0.95200 0.25000 0.25000 0.02330
S 0.87140 0.45320 0.12420 1.00000 0.02229
O1 0.77440 0.59990 0.13340 1.00000 0.03673
O2 0.98250 0.45120 0.17070 1.00000 0.04813
O3 0.92320 0.49130 0.07070 1.00000 0.04559
O4 0.80290 0.27230 0.11870 1.00000 0.03800
O5 0.59230 0.72230 0.04320 1.00000 0.03546
O6 0.52940 0.33980 0.07010 1.00000 0.04306
O7 0.31090 0.56270 0.02030 1.00000 0.05066
O8 0.38330 0.65400 0.28130 1.00000 0.02786
O9 0.38480 0.25660 0.28260 1.00000 0.03420
O10 0.35650 0.45350 0.17960 1.00000 0.03673
H1 0.65400 0.67500 0.07600 1.00000 0.05193
H2 0.53200 0.84600 0.04500 1.00000 0.10259
H3 0.50600 0.19700 0.06600 1.00000 0.04559
H4 0.63500 0.30000 0.08900 1.00000 0.13805
H5 0.31500 0.65300 0.05900 1.00000 0.07472
H6 0.24200 0.58200 -0.01400 1.00000 ?
H7 0.35000 0.61500 0.30700 1.00000 0.08486
H8 0.44600 0.76700 0.29600 1.00000 0.06586
H9 0.42100 0.16700 0.30000 1.00000 0.08992
H10 0.31100 0.18000 0.26400 1.00000 ?
H11 0.35000 0.34300 0.16800 1.00000 0.09752
H12 0.33200 0.65900 0.15500 1.00000 0.05066

loop_
_cod_related_entry_id
_cod_related_entry_database
_cod_related_entry_code
1 AMCSD 0010742
